data_7220493
loop_
_publ_author_name
'Liu, Yunyun'
'Zhang, Yi'
'Huang, Meiying'
'Wan, Jie-Ping'

_publ_section_title
;
 Step economical synthesis of o-aryl benzamides via C-H activation relayed
 by the in situ installation of directing group: a multicomponent method
;
_journal_name_full 'RSC Adv.'
_journal_paper_doi 10.1039/C5RA09078D
_journal_year 2015
_chemical_formula_moiety 'C30 H24 N2 O3'
_chemical_formula_sum 'C30 H24 N2 O3'
_chemical_formula_weight 460.51
_chemical_name_systematic
; 
 ? 
;
_space_group_IT_number 2
_symmetry_cell_setting triclinic
_symmetry_space_group_name_Hall '-P 1'
_symmetry_space_group_name_H-M 'P -1'
_atom_sites_solution_hydrogens geom
_atom_sites_solution_primary direct
_atom_sites_solution_secondary difmap
_audit_creation_method SHELXL-97
_audit_update_record
;
2015-04-09 deposited with the CCDC.
2015-05-18 downloaded from the CCDC.
;
_cell_angle_alpha 94.58(3)
_cell_angle_beta 100.59(3)
_cell_angle_gamma 110.38(3)
_cell_formula_units_Z 2
_cell_length_a 8.8035(18)
_cell_length_b 10.760(2)
_cell_length_c 13.898(3)
_cell_measurement_reflns_used 7642
_cell_measurement_temperature 295(2)
_cell_measurement_theta_max 27.5
_cell_measurement_theta_min 3.0
_cell_volume 1198.2(5)
_computing_cell_refinement RAPID-AUTO
_computing_data_collection 'RAPID-AUTO (Rigaku, 1998)'
_computing_data_reduction 'CrystalStructure (Rigaku/MSC, 2004)'
_computing_molecular_graphics SHELXL-97
_computing_publication_material SHELXL-97
_computing_structure_refinement 'SHELXL-97 (Sheldrick, 1997)'
_computing_structure_solution 'SHELXS-97 (Sheldrick, 1990)'
_diffrn_ambient_temperature 295(2)
_diffrn_measured_fraction_theta_full 0.987
_diffrn_measured_fraction_theta_max 0.987
_diffrn_measurement_device_type 'Rigaku R-AXIS RAPID'
_diffrn_measurement_method '\w scans'
_diffrn_radiation_monochromator graphite
_diffrn_radiation_source 'fine-focus sealed tube'
_diffrn_radiation_type MoK\a
_diffrn_radiation_wavelength 0.71073
_diffrn_reflns_av_R_equivalents 0.0388
_diffrn_reflns_av_sigmaI/netI 0.0548
_diffrn_reflns_limit_h_max 10
_diffrn_reflns_limit_h_min -10
_diffrn_reflns_limit_k_max 12
_diffrn_reflns_limit_k_min -11
_diffrn_reflns_limit_l_max 16
_diffrn_reflns_limit_l_min -16
_diffrn_reflns_number 9731
_diffrn_reflns_theta_full 25.35
_diffrn_reflns_theta_max 25.35
_diffrn_reflns_theta_min 3.02
_diffrn_standards_decay_% 0
_diffrn_standards_number image
_exptl_absorpt_coefficient_mu 0.083
_exptl_absorpt_correction_T_max 0.825
_exptl_absorpt_correction_T_min 0.742
_exptl_absorpt_correction_type multi-scan
_exptl_absorpt_process_details 'ABSCOR (Rigaku, 1995)'
_exptl_crystal_colour colorless
_exptl_crystal_density_diffrn 1.277
_exptl_crystal_density_method 'not measured'
_exptl_crystal_description block
_exptl_crystal_F_000 484
_exptl_crystal_size_max 0.49
_exptl_crystal_size_mid 0.44
_exptl_crystal_size_min 0.39
_refine_diff_density_max 0.236
_refine_diff_density_min -0.181
_refine_diff_density_rms 0.046
_refine_ls_extinction_coef 0.020(3)
_refine_ls_extinction_expression Fc^*^=kFc[1+0.001xFc^2^\l^3^/sin(2\q)]^-1/4^
_refine_ls_extinction_method SHELXL
_refine_ls_goodness_of_fit_ref 1.158
_refine_ls_hydrogen_treatment mixed
_refine_ls_matrix_type full
_refine_ls_number_parameters 317
_refine_ls_number_reflns 4338
_refine_ls_number_restraints 0
_refine_ls_restrained_S_all 1.158
_refine_ls_R_factor_all 0.0647
_refine_ls_R_factor_gt 0.0374
_refine_ls_shift/su_max 0.000
_refine_ls_shift/su_mean 0.000
_refine_ls_structure_factor_coef Fsqd
_refine_ls_weighting_details 'calc w=1/[\s^2^(Fo^2^)+(0.0392P)^2^+0.2711P] where P=(Fo^2^+2Fc^2^)/3'
_refine_ls_weighting_scheme calc
_refine_ls_wR_factor_gt 0.0882
_refine_ls_wR_factor_ref 0.1233
_reflns_number_gt 3024
_reflns_number_total 4338
_reflns_threshold_expression >2\s(I)
_cod_data_source_file c5ra09078d2.cif
_cod_data_source_block shx97
_cod_original_cell_volume 1198.1(4)
_cod_database_code 7220493

loop_
_symmetry_equiv_pos_as_xyz
'x, y, z'
'-x, -y, -z'

loop_
_atom_site_label
_atom_site_type_symbol
_atom_site_fract_x
_atom_site_fract_y
_atom_site_fract_z
_atom_site_U_iso_or_equiv
_atom_site_adp_type
_atom_site_occupancy
_atom_site_symmetry_multiplicity
_atom_site_calc_flag
_atom_site_refinement_flags
O1 O 0.19039(18) 0.54220(13) 0.10634(11) 0.0597(4) Uani 1 1 d .
O2 O 1.15966(19) -0.04828(18) 0.39041(12) 0.0748(5) Uani 1 1 d .
O3 O 0.77548(16) 0.28959(13) 0.20465(10) 0.0550(4) Uani 1 1 d .
N1 N 0.60147(18) 0.26266(15) 0.31029(11) 0.0450(4) Uani 1 1 d .
H1A H 0.5075 0.2096 0.3186 0.054 Uiso 1 1 calc R
N2 N 0.4921(2) 0.25590(18) 0.47404(12) 0.0549(4) Uani 1 1 d .
C1 C 0.2253(2) 0.42780(18) 0.10912(13) 0.0442(4) Uani 1 1 d .
C2 C 0.1218(2) 0.30894(18) 0.13042(14) 0.0465(4) Uani 1 1 d .
H2A H 0.0193 0.3015 0.1434 0.056 Uiso 1 1 calc R
C3 C 0.1726(2) 0.20063(18) 0.13228(14) 0.0460(4) Uani 1 1 d .
H3A H 0.1021 0.1204 0.1462 0.055 Uiso 1 1 calc R
C4 C 0.3253(2) 0.20795(17) 0.11407(13) 0.0405(4) Uani 1 1 d .
C5 C 0.4269(2) 0.32902(19) 0.09265(14) 0.0474(5) Uani 1 1 d .
H5A H 0.5296 0.3370 0.0797 0.057 Uiso 1 1 calc R
C6 C 0.3779(2) 0.43728(19) 0.09026(14) 0.0497(5) Uani 1 1 d .
H6A H 0.4478 0.5174 0.0759 0.060 Uiso 1 1 calc R
C7 C 0.3729(2) 0.08786(17) 0.11518(12) 0.0395(4) Uani 1 1 d .
C8 C 0.2609(2) -0.03347(19) 0.05906(14) 0.0493(5) Uani 1 1 d .
H8A H 0.1590 -0.0377 0.0226 0.059 Uiso 1 1 calc R
C9 C 0.2995(3) -0.14748(19) 0.05699(15) 0.0541(5) Uani 1 1 d .
H9A H 0.2243 -0.2278 0.0189 0.065 Uiso 1 1 calc R
C10 C 0.4498(2) -0.14167(18) 0.11166(14) 0.0502(5) Uani 1 1 d .
H10A H 0.4734 -0.2195 0.1110 0.060 Uiso 1 1 calc R
C11 C 0.5671(2) -0.02319(18) 0.16777(13) 0.0429(4) Uani 1 1 d .
C12 C 0.5263(2) 0.09293(17) 0.16937(13) 0.0396(4) Uani 1 1 d .
C13 C 0.7266(2) -0.02557(17) 0.22520(14) 0.0442(4) Uani 1 1 d .
C14 C 0.8061(2) -0.10030(19) 0.18310(15) 0.0510(5) Uani 1 1 d .
H14A H 0.7612 -0.1445 0.1182 0.061 Uiso 1 1 calc R
C15 C 0.9501(3) -0.1103(2) 0.23538(16) 0.0548(5) Uani 1 1 d .
H15A H 1.0002 -0.1614 0.2058 0.066 Uiso 1 1 calc R
C16 C 1.0192(2) -0.0447(2) 0.33113(16) 0.0525(5) Uani 1 1 d .
C17 C 0.9429(3) 0.0313(2) 0.37391(16) 0.0570(5) Uani 1 1 d .
H17A H 0.9894 0.0771 0.4383 0.068 Uiso 1 1 calc R
C18 C 0.7990(2) 0.03910(19) 0.32165(14) 0.0504(5) Uani 1 1 d .
H18A H 0.7486 0.0893 0.3520 0.060 Uiso 1 1 calc R
C19 C 0.6847(2) 0.37627(18) 0.38302(14) 0.0453(4) Uani 1 1 d .
C20 C 0.8138(3) 0.4885(2) 0.37553(18) 0.0613(6) Uani 1 1 d .
H20A H 0.8547 0.4938 0.3183 0.074 Uiso 1 1 calc R
C21 C 0.8848(3) 0.5963(2) 0.4549(2) 0.0770(7) Uani 1 1 d .
H21A H 0.9732 0.6720 0.4494 0.092 Uiso 1 1 calc R
C22 C 0.8274(3) 0.5922(3) 0.53903(19) 0.0749(7) Uani 1 1 d .
H22A H 0.8762 0.6647 0.5903 0.090 Uiso 1 1 calc R
C23 C 0.6944(3) 0.4790(2) 0.54904(15) 0.0588(6) Uani 1 1 d .
C24 C 0.6221(2) 0.3695(2) 0.47127(14) 0.0473(5) Uani 1 1 d .
C25 C 0.6247(4) 0.4661(3) 0.63348(17) 0.0776(8) Uani 1 1 d .
H25A H 0.6671 0.5355 0.6869 0.093 Uiso 1 1 calc R
C26 C 0.4968(4) 0.3529(3) 0.63637(18) 0.0829(8) Uani 1 1 d .
H26A H 0.4514 0.3434 0.6920 0.099 Uiso 1 1 calc R
C27 C 0.4334(3) 0.2505(3) 0.55508(17) 0.0713(7) Uani 1 1 d .
H27A H 0.3444 0.1737 0.5581 0.086 Uiso 1 1 calc R
C28 C 0.6480(2) 0.22422(17) 0.22848(13) 0.0401(4) Uani 1 1 d .
C29 C 0.0451(3) 0.5427(2) 0.13760(19) 0.0686(6) Uani 1 1 d .
H29A H 0.0346 0.6278 0.1322 0.103 Uiso 1 1 calc R
H29B H 0.0540 0.5278 0.2053 0.103 Uiso 1 1 calc R
H29C H -0.0512 0.4726 0.0964 0.103 Uiso 1 1 calc R
C30 C 1.2556(3) -0.1094(3) 0.3484(2) 0.0906(9) Uani 1 1 d .
H30A H 1.3504 -0.1034 0.3982 0.136 Uiso 1 1 calc R
H30B H 1.2926 -0.0642 0.2953 0.136 Uiso 1 1 calc R
H30C H 1.1892 -0.2020 0.3231 0.136 Uiso 1 1 calc R

loop_
_atom_site_aniso_label
_atom_site_aniso_U_11
_atom_site_aniso_U_22
_atom_site_aniso_U_33
_atom_site_aniso_U_23
_atom_site_aniso_U_13
_atom_site_aniso_U_12
O1 0.0683(9) 0.0462(8) 0.0797(10) 0.0188(7) 0.0332(8) 0.0294(7)
O2 0.0671(10) 0.0915(12) 0.0745(11) 0.0124(9) 0.0046(8) 0.0456(10)
O3 0.0476(8) 0.0479(8) 0.0671(9) 0.0020(7) 0.0254(7) 0.0098(7)
N1 0.0400(8) 0.0412(8) 0.0488(9) -0.0035(7) 0.0136(7) 0.0092(7)
N2 0.0581(10) 0.0628(11) 0.0516(10) 0.0115(8) 0.0193(8) 0.0279(9)
C1 0.0547(11) 0.0413(10) 0.0413(10) 0.0078(8) 0.0143(9) 0.0214(9)
C2 0.0390(10) 0.0474(11) 0.0529(11) 0.0082(9) 0.0107(9) 0.0158(9)
C3 0.0419(10) 0.0385(10) 0.0546(11) 0.0100(8) 0.0098(9) 0.0113(9)
C4 0.0417(10) 0.0389(9) 0.0388(9) 0.0063(7) 0.0088(8) 0.0127(8)
C5 0.0495(11) 0.0473(11) 0.0519(11) 0.0116(9) 0.0224(9) 0.0192(9)
C6 0.0582(12) 0.0394(10) 0.0572(12) 0.0149(9) 0.0283(10) 0.0159(9)
C7 0.0436(10) 0.0372(9) 0.0373(9) 0.0059(7) 0.0125(8) 0.0128(8)
C8 0.0491(11) 0.0466(11) 0.0475(11) 0.0036(9) 0.0049(9) 0.0157(9)
C9 0.0579(12) 0.0387(10) 0.0550(12) -0.0032(9) 0.0051(10) 0.0110(10)
C10 0.0607(12) 0.0379(10) 0.0536(12) 0.0011(9) 0.0134(10) 0.0212(10)
C11 0.0510(11) 0.0391(10) 0.0431(10) 0.0059(8) 0.0165(9) 0.0194(9)
C12 0.0429(10) 0.0359(9) 0.0415(10) 0.0047(7) 0.0151(8) 0.0140(8)
C13 0.0531(11) 0.0372(9) 0.0476(11) 0.0085(8) 0.0180(9) 0.0194(9)
C14 0.0610(12) 0.0504(11) 0.0485(11) 0.0065(9) 0.0165(10) 0.0272(10)
C15 0.0608(12) 0.0538(12) 0.0629(13) 0.0107(10) 0.0215(11) 0.0331(11)
C16 0.0519(11) 0.0510(11) 0.0583(13) 0.0170(10) 0.0131(10) 0.0216(10)
C17 0.0671(13) 0.0552(12) 0.0500(12) 0.0052(10) 0.0063(10) 0.0282(11)
C18 0.0605(12) 0.0484(11) 0.0493(11) 0.0075(9) 0.0149(10) 0.0277(10)
C19 0.0412(10) 0.0419(10) 0.0514(11) -0.0024(8) 0.0061(8) 0.0179(9)
C20 0.0537(12) 0.0481(12) 0.0743(15) -0.0060(10) 0.0182(11) 0.0107(10)
C21 0.0643(15) 0.0533(14) 0.096(2) -0.0153(13) 0.0097(14) 0.0105(12)
C22 0.0743(16) 0.0632(15) 0.0723(16) -0.0230(12) -0.0070(13) 0.0265(14)
C23 0.0659(14) 0.0667(14) 0.0469(12) -0.0049(10) -0.0023(10) 0.0390(12)
C24 0.0516(11) 0.0532(11) 0.0421(10) 0.0002(9) 0.0045(9) 0.0303(10)
C25 0.102(2) 0.098(2) 0.0432(13) -0.0081(13) 0.0008(13) 0.0618(19)
C26 0.112(2) 0.115(2) 0.0475(14) 0.0174(15) 0.0261(15) 0.070(2)
C27 0.0822(16) 0.0907(18) 0.0602(14) 0.0225(13) 0.0295(13) 0.0463(15)
C28 0.0400(9) 0.0397(9) 0.0433(10) 0.0052(8) 0.0131(8) 0.0166(8)
C29 0.0739(15) 0.0606(14) 0.0906(17) 0.0163(12) 0.0361(13) 0.0386(13)
C30 0.0748(17) 0.121(2) 0.101(2) 0.0255(18) 0.0207(15) 0.0637(18)

loop_
_atom_type_symbol
_atom_type_description
_atom_type_scat_dispersion_real
_atom_type_scat_dispersion_imag
_atom_type_scat_source
C C 0.0033 0.0016 'International Tables Vol C Tables 4.2.6.8 and 6.1.1.4'
H H 0.0000 0.0000 'International Tables Vol C Tables 4.2.6.8 and 6.1.1.4'
N N 0.0061 0.0033 'International Tables Vol C Tables 4.2.6.8 and 6.1.1.4'
O O 0.0106 0.0060 'International Tables Vol C Tables 4.2.6.8 and 6.1.1.4'

loop_
_geom_angle_atom_site_label_1
_geom_angle_atom_site_label_2
_geom_angle_atom_site_label_3
_geom_angle
C1 O1 C29 117.55(15)
C16 O2 C30 118.75(19)
C28 N1 C19 129.22(16)
C28 N1 H1A 115.4
C19 N1 H1A 115.4
C27 N2 C24 116.9(2)
O1 C1 C2 124.67(16)
O1 C1 C6 115.61(16)
C2 C1 C6 119.71(16)
C1 C2 C3 119.12(17)
C1 C2 H2A 120.4
C3 C2 H2A 120.4
C2 C3 C4 122.19(17)
C2 C3 H3A 118.9
C4 C3 H3A 118.9
C3 C4 C5 117.38(16)
C3 C4 C7 120.14(16)
C5 C4 C7 122.46(15)
C6 C5 C4 121.08(17)
C6 C5 H5A 119.5
C4 C5 H5A 119.5
C5 C6 C1 120.52(17)
C5 C6 H6A 119.7
C1 C6 H6A 119.7
C8 C7 C12 118.95(16)
C8 C7 C4 118.53(16)
C12 C7 C4 122.51(16)
C9 C8 C7 120.82(18)
C9 C8 H8A 119.6
C7 C8 H8A 119.6
C10 C9 C8 119.69(18)
C10 C9 H9A 120.2
C8 C9 H9A 120.2
C9 C10 C11 122.01(17)
C9 C10 H10A 119.0
C11 C10 H10A 119.0
C10 C11 C12 117.80(17)
C10 C11 C13 118.66(16)
C12 C11 C13 123.52(17)
C7 C12 C11 120.71(17)
C7 C12 C28 118.90(15)
C11 C12 C28 120.39(16)
C18 C13 C14 116.94(18)
C18 C13 C11 123.21(16)
C14 C13 C11 119.79(17)
C15 C14 C13 121.69(19)
C15 C14 H14A 119.2
C13 C14 H14A 119.2
C16 C15 C14 120.02(18)
C16 C15 H15A 120.0
C14 C15 H15A 120.0
O2 C16 C15 125.33(18)
O2 C16 C17 115.54(19)
C15 C16 C17 119.13(18)
C18 C17 C16 120.3(2)
C18 C17 H17A 119.9
C16 C17 H17A 119.9
C17 C18 C13 121.92(18)
C17 C18 H18A 119.0
C13 C18 H18A 119.0
C20 C19 N1 126.09(18)
C20 C19 C24 119.63(19)
N1 C19 C24 114.27(17)
C19 C20 C21 119.8(2)
C19 C20 H20A 120.1
C21 C20 H20A 120.1
C22 C21 C20 121.6(2)
C22 C21 H21A 119.2
C20 C21 H21A 119.2
C21 C22 C23 120.2(2)
C21 C22 H22A 119.9
C23 C22 H22A 119.9
C22 C23 C24 119.5(2)
C22 C23 C25 124.2(2)
C24 C23 C25 116.3(2)
N2 C24 C23 123.62(19)
N2 C24 C19 117.02(17)
C23 C24 C19 119.4(2)
C26 C25 C23 120.0(2)
C26 C25 H25A 120.0
C23 C25 H25A 120.0
C25 C26 C27 119.3(2)
C25 C26 H26A 120.4
C27 C26 H26A 120.4
N2 C27 C26 123.9(3)
N2 C27 H27A 118.0
C26 C27 H27A 118.0
O3 C28 N1 123.68(17)
O3 C28 C12 122.94(15)
N1 C28 C12 113.38(15)
O1 C29 H29A 109.5
O1 C29 H29B 109.5
H29A C29 H29B 109.5
O1 C29 H29C 109.5
H29A C29 H29C 109.5
H29B C29 H29C 109.5
O2 C30 H30A 109.5
O2 C30 H30B 109.5
H30A C30 H30B 109.5
O2 C30 H30C 109.5
H30A C30 H30C 109.5
H30B C30 H30C 109.5

loop_
_geom_bond_atom_site_label_1
_geom_bond_atom_site_label_2
_geom_bond_distance
O1 C1 1.370(2)
O1 C29 1.426(2)
O2 C16 1.369(2)
O2 C30 1.412(3)
O3 C28 1.220(2)
N1 C28 1.358(2)
N1 C19 1.400(2)
N1 H1A 0.8600
N2 C27 1.320(3)
N2 C24 1.361(3)
C1 C2 1.379(3)
C1 C6 1.387(3)
C2 C3 1.386(2)
C2 H2A 0.9300
C3 C4 1.390(2)
C3 H3A 0.9300
C4 C5 1.391(3)
C4 C7 1.491(2)
C5 C6 1.376(3)
C5 H5A 0.9300
C6 H6A 0.9300
C7 C8 1.394(3)
C7 C12 1.401(2)
C8 C9 1.382(3)
C8 H8A 0.9300
C9 C10 1.377(3)
C9 H9A 0.9300
C10 C11 1.389(3)
C10 H10A 0.9300
C11 C12 1.415(2)
C11 C13 1.492(3)
C12 C28 1.502(3)
C13 C18 1.384(3)
C13 C14 1.395(2)
C14 C15 1.384(3)
C14 H14A 0.9300
C15 C16 1.376(3)
C15 H15A 0.9300
C16 C17 1.387(3)
C17 C18 1.374(3)
C17 H17A 0.9300
C18 H18A 0.9300
C19 C20 1.367(3)
C19 C24 1.431(3)
C20 C21 1.411(3)
C20 H20A 0.9300
C21 C22 1.354(4)
C21 H21A 0.9300
C22 C23 1.403(3)
C22 H22A 0.9300
C23 C24 1.408(3)
C23 C25 1.416(3)
C25 C26 1.350(4)
C25 H25A 0.9300
C26 C27 1.394(4)
C26 H26A 0.9300
C27 H27A 0.9300
C29 H29A 0.9600
C29 H29B 0.9600
C29 H29C 0.9600
C30 H30A 0.9600
C30 H30B 0.9600
C30 H30C 0.9600

loop_
_geom_torsion_atom_site_label_1
_geom_torsion_atom_site_label_2
_geom_torsion_atom_site_label_3
_geom_torsion_atom_site_label_4
_geom_torsion
C29 O1 C1 C2 6.8(3)
C29 O1 C1 C6 -172.15(18)
O1 C1 C2 C3 -179.09(17)
C6 C1 C2 C3 -0.2(3)
C1 C2 C3 C4 0.5(3)
C2 C3 C4 C5 -0.6(3)
C2 C3 C4 C7 -178.92(17)
C3 C4 C5 C6 0.4(3)
C7 C4 C5 C6 178.68(17)
C4 C5 C6 C1 -0.1(3)
O1 C1 C6 C5 179.00(17)
C2 C1 C6 C5 0.0(3)
C3 C4 C7 C8 50.7(2)
C5 C4 C7 C8 -127.5(2)
C3 C4 C7 C12 -130.09(19)
C5 C4 C7 C12 51.7(2)
C12 C7 C8 C9 0.3(3)
C4 C7 C8 C9 179.54(17)
C7 C8 C9 C10 0.5(3)
C8 C9 C10 C11 -1.5(3)
C9 C10 C11 C12 1.5(3)
C9 C10 C11 C13 179.76(17)
C8 C7 C12 C11 -0.3(2)
C4 C7 C12 C11 -179.49(15)
C8 C7 C12 C28 179.01(15)
C4 C7 C12 C28 -0.2(2)
C10 C11 C12 C7 -0.6(2)
C13 C11 C12 C7 -178.75(16)
C10 C11 C12 C28 -179.89(16)
C13 C11 C12 C28 1.9(2)
C10 C11 C13 C18 -136.7(2)
C12 C11 C13 C18 41.5(3)
C10 C11 C13 C14 40.5(2)
C12 C11 C13 C14 -141.30(18)
C18 C13 C14 C15 0.4(3)
C11 C13 C14 C15 -176.99(17)
C13 C14 C15 C16 -0.5(3)
C30 O2 C16 C15 8.4(3)
C30 O2 C16 C17 -172.2(2)
C14 C15 C16 O2 179.20(18)
C14 C15 C16 C17 -0.2(3)
O2 C16 C17 C18 -178.49(18)
C15 C16 C17 C18 0.9(3)
C16 C17 C18 C13 -1.0(3)
C14 C13 C18 C17 0.4(3)
C11 C13 C18 C17 177.68(18)
C28 N1 C19 C20 15.7(3)
C28 N1 C19 C24 -165.14(17)
N1 C19 C20 C21 179.4(2)
C24 C19 C20 C21 0.3(3)
C19 C20 C21 C22 -0.5(4)
C20 C21 C22 C23 0.1(4)
C21 C22 C23 C24 0.4(3)
C21 C22 C23 C25 -179.3(2)
C27 N2 C24 C23 -0.3(3)
C27 N2 C24 C19 -179.26(17)
C22 C23 C24 N2 -179.54(18)
C25 C23 C24 N2 0.2(3)
C22 C23 C24 C19 -0.6(3)
C25 C23 C24 C19 179.14(17)
C20 C19 C24 N2 179.23(17)
N1 C19 C24 N2 0.0(2)
C20 C19 C24 C23 0.2(3)
N1 C19 C24 C23 -178.99(15)
C22 C23 C25 C26 -179.9(2)
C24 C23 C25 C26 0.4(3)
C23 C25 C26 C27 -0.8(4)
C24 N2 C27 C26 -0.2(3)
C25 C26 C27 N2 0.7(4)
C19 N1 C28 O3 -1.8(3)
C19 N1 C28 C12 178.45(16)
C7 C12 C28 O3 -108.1(2)
C11 C12 C28 O3 71.3(2)
C7 C12 C28 N1 71.7(2)
C11 C12 C28 N1 -109.02(18)
